data_4035836
loop_
_publ_author_name
'Verma, Shalini'
'Mishra, Pawan K.'
'Kumar, Manoj'
'Sur, Souvik'
'Verma, Akhilesh K.'

_publ_section_title
;
 Transition-Metal-Free Access to Pyridocarbazoles from
 2-Alkynylindole-3-carbaldehydes via Azomethine Ylide.
;
_journal_issue 12
_journal_name_full 'The Journal of organic chemistry'
_journal_page_first 6650
_journal_page_last 6663
_journal_paper_doi 10.1021/acs.joc.8b00980
_journal_volume 83
_journal_year 2018
_chemical_formula_sum 'C22 H20 N2'
_chemical_formula_weight 312.40
_space_group_crystal_system monoclinic
_space_group_IT_number 14
_space_group_name_Hall '-P 2ybc'
_space_group_name_H-M_alt 'P 1 21/c 1'
_atom_sites_solution_hydrogens geom
_audit_creation_method SHELXL-2016/4
_cell_angle_alpha 90
_cell_angle_beta 102.121(3)
_cell_angle_gamma 90
_cell_formula_units_Z 4
_cell_length_a 13.7079(6)
_cell_length_b 5.7149(2)
_cell_length_c 21.2609(9)
_cell_measurement_reflns_used 24
_cell_measurement_temperature 296(2)
_cell_measurement_theta_max 25.719
_cell_measurement_theta_min 1.519
_cell_volume 1628.43(12)
_computing_cell_refinement 'Bruker SAINT'
_computing_data_collection 'Bruker APEX3'
_computing_data_reduction 'Bruker SAINT'
_computing_molecular_graphics 'Ortep for Windows (Farrugia, 2012)'
_computing_structure_refinement 'SHELXL-2016/4 (Sheldrick, 2016)'
_computing_structure_solution 'SHELXT 2014/5 (Sheldrick, 2014)'
_diffrn_ambient_temperature 296(2)
_diffrn_measured_fraction_theta_full 1.000
_diffrn_measured_fraction_theta_max 0.999
_diffrn_measurement_device_type 'Bruker APEX-II CCD'
_diffrn_measurement_method '\f and \w scans'
_diffrn_radiation_type MoK\a
_diffrn_radiation_wavelength 0.71073
_diffrn_reflns_av_R_equivalents 0.0652
_diffrn_reflns_av_unetI/netI 0.0366
_diffrn_reflns_Laue_measured_fraction_full 1.000
_diffrn_reflns_Laue_measured_fraction_max 0.999
_diffrn_reflns_limit_h_max 16
_diffrn_reflns_limit_h_min -16
_diffrn_reflns_limit_k_max 6
_diffrn_reflns_limit_k_min -6
_diffrn_reflns_limit_l_max 25
_diffrn_reflns_limit_l_min -25
_diffrn_reflns_number 24039
_diffrn_reflns_point_group_measured_fraction_full 1.000
_diffrn_reflns_point_group_measured_fraction_max 0.999
_diffrn_reflns_theta_full 25.242
_diffrn_reflns_theta_max 25.719
_diffrn_reflns_theta_min 1.519
_exptl_absorpt_coefficient_mu 0.075
_exptl_crystal_colour colorless
_exptl_crystal_density_diffrn 1.274
_exptl_crystal_description rod
_exptl_crystal_F_000 664
_exptl_crystal_size_max 0.07
_exptl_crystal_size_mid 0.04
_exptl_crystal_size_min 0.02
_refine_diff_density_max 0.324
_refine_diff_density_min -0.350
_refine_diff_density_rms 0.053
_refine_ls_extinction_method none
_refine_ls_goodness_of_fit_ref 1.067
_refine_ls_hydrogen_treatment constr
_refine_ls_matrix_type full
_refine_ls_number_parameters 218
_refine_ls_number_reflns 3090
_refine_ls_number_restraints 0
_refine_ls_restrained_S_all 1.067
_refine_ls_R_factor_all 0.0611
_refine_ls_R_factor_gt 0.0479
_refine_ls_shift/su_max 0.000
_refine_ls_shift/su_mean 0.000
_refine_ls_structure_factor_coef Fsqd
_refine_ls_weighting_details 'w=1/[\s^2^(Fo^2^)+(0.0795P)^2^+0.2177P] where P=(Fo^2^+2Fc^2^)/3'
_refine_ls_weighting_scheme calc
_refine_ls_wR_factor_gt 0.1298
_refine_ls_wR_factor_ref 0.1388
_reflns_Friedel_coverage 0.000
_reflns_number_gt 2465
_reflns_number_total 3090
_reflns_threshold_expression 'I > 2\s(I)'
_cod_data_source_file jo8b00980_si_002.cif
_cod_data_source_block AV-PKM-77
_cod_original_sg_symbol_H-M 'P 21/c'
_cod_database_code 4035836
_shelx_shelxl_version_number 2016/4
_shelx_space_group_comment
;
The symmetry employed for this shelxl refinement is uniquely defined
by the following loop, which should always be used as a source of
symmetry information in preference to the above space-group names.
They are only intended as comments.
;

loop_
_space_group_symop_operation_xyz
'x, y, z'
'-x, y+1/2, -z+1/2'
'-x, -y, -z'
'x, -y-1/2, z-1/2'

loop_
_atom_site_label
_atom_site_type_symbol
_atom_site_fract_x
_atom_site_fract_y
_atom_site_fract_z
_atom_site_U_iso_or_equiv
_atom_site_adp_type
_atom_site_occupancy
_atom_site_site_symmetry_order
_atom_site_calc_flag
_atom_site_refinement_flags_posn
_atom_site_refinement_flags_adp
C16 C 0.45013(12) 0.1771(3) 0.35289(7) 0.0216(4) Uani 1 1 d . .
N1 N 0.12940(10) -0.2536(2) 0.31390(7) 0.0265(4) Uani 1 1 d . .
N2 N 0.17016(10) 0.3766(3) 0.45785(7) 0.0271(4) Uani 1 1 d . .
H2N H 0.111932 0.341941 0.464189 0.032 Uiso 1 1 calc R U
C19 C 0.64305(13) 0.2259(3) 0.33053(8) 0.0293(4) Uani 1 1 d . .
H19 H 0.707259 0.242068 0.323223 0.035 Uiso 1 1 calc R U
C20 C 0.61633(13) 0.0255(3) 0.35913(9) 0.0301(4) Uani 1 1 d . .
H20 H 0.662744 -0.093587 0.371083 0.036 Uiso 1 1 calc R U
C21 C 0.52114(12) 0.0013(3) 0.37003(8) 0.0260(4) Uani 1 1 d . .
H21 H 0.504068 -0.134830 0.389153 0.031 Uiso 1 1 calc R U
C10 C 0.34645(12) 0.1427(3) 0.36272(8) 0.0215(4) Uani 1 1 d . .
C11 C 0.29072(12) -0.0370(3) 0.32821(8) 0.0230(4) Uani 1 1 d . .
H11 H 0.316569 -0.127742 0.299266 0.028 Uiso 1 1 calc R U
C12 C 0.19540(12) -0.0760(3) 0.33844(8) 0.0229(4) Uani 1 1 d . .
C7 C 0.15338(12) 0.0619(3) 0.38056(8) 0.0227(4) Uani 1 1 d . .
C6 C 0.05641(12) -0.0380(3) 0.38174(8) 0.0247(4) Uani 1 1 d . .
C5 C -0.01972(13) 0.0111(3) 0.41423(8) 0.0309(4) Uani 1 1 d . .
H5 H -0.014560 0.138842 0.441822 0.037 Uiso 1 1 calc R U
C4 C -0.10327(13) -0.1325(4) 0.40498(9) 0.0384(5) Uani 1 1 d . .
H4 H -0.154006 -0.100661 0.426697 0.046 Uiso 1 1 calc R U
C18 C 0.57353(13) 0.4024(3) 0.31282(8) 0.0296(4) Uani 1 1 d . .
H18 H 0.590880 0.537251 0.293271 0.036 Uiso 1 1 calc R U
C17 C 0.47835(13) 0.3784(3) 0.32417(8) 0.0263(4) Uani 1 1 d . .
H17 H 0.432360 0.498550 0.312460 0.032 Uiso 1 1 calc R U
C22 C 0.14802(13) -0.4364(3) 0.27056(9) 0.0309(4) Uani 1 1 d . .
H22A H 0.116108 -0.578374 0.279588 0.046 Uiso 1 1 calc R U
H22B H 0.218578 -0.462096 0.276504 0.046 Uiso 1 1 calc R U
H22C H 0.121707 -0.389765 0.226922 0.046 Uiso 1 1 calc R U
C1 C 0.04592(12) -0.2345(3) 0.34000(8) 0.0264(4) Uani 1 1 d . .
C8 C 0.21011(12) 0.2460(3) 0.41466(7) 0.0215(4) Uani 1 1 d . .
C15 C 0.22457(13) 0.5713(3) 0.49278(8) 0.0285(4) Uani 1 1 d . .
H15B H 0.201791 0.597673 0.532420 0.034 Uiso 1 1 calc R U
H15A H 0.212351 0.712440 0.466991 0.034 Uiso 1 1 calc R U
C14 C 0.33457(13) 0.5166(3) 0.50780(8) 0.0285(4) Uani 1 1 d . .
H14A H 0.347098 0.380036 0.535400 0.034 Uiso 1 1 calc R U
H14B H 0.371269 0.647340 0.530439 0.034 Uiso 1 1 calc R U
C13 C 0.36994(12) 0.4706(3) 0.44578(8) 0.0266(4) Uani 1 1 d . .
H13B H 0.365969 0.614133 0.421037 0.032 Uiso 1 1 calc R U
H13A H 0.439133 0.420912 0.455959 0.032 Uiso 1 1 calc R U
C9 C 0.30735(12) 0.2841(3) 0.40598(7) 0.0211(4) Uani 1 1 d . .
C3 C -0.11194(14) -0.3236(4) 0.36358(9) 0.0401(5) Uani 1 1 d . .
H3 H -0.168642 -0.417112 0.358066 0.048 Uiso 1 1 calc R U
C2 C -0.03810(13) -0.3778(3) 0.33042(9) 0.0334(5) Uani 1 1 d . .
H2 H -0.044391 -0.505404 0.302705 0.040 Uiso 1 1 calc R U

loop_
_atom_site_aniso_label
_atom_site_aniso_U_11
_atom_site_aniso_U_22
_atom_site_aniso_U_33
_atom_site_aniso_U_23
_atom_site_aniso_U_13
_atom_site_aniso_U_12
C16 0.0231(8) 0.0227(8) 0.0184(8) -0.0033(6) 0.0026(6) -0.0031(7)
N1 0.0253(8) 0.0235(8) 0.0278(8) -0.0012(6) -0.0008(6) -0.0054(6)
N2 0.0213(7) 0.0331(8) 0.0282(8) -0.0048(6) 0.0082(6) -0.0047(6)
C19 0.0236(9) 0.0355(10) 0.0313(10) -0.0079(8) 0.0113(7) -0.0062(7)
C20 0.0226(9) 0.0291(10) 0.0380(10) -0.0027(8) 0.0050(8) 0.0008(7)
C21 0.0229(9) 0.0230(9) 0.0320(10) 0.0025(7) 0.0053(7) -0.0023(7)
C10 0.0203(8) 0.0221(8) 0.0211(8) 0.0034(6) 0.0019(6) 0.0003(7)
C11 0.0242(9) 0.0215(8) 0.0222(8) 0.0001(7) 0.0022(7) 0.0002(7)
C12 0.0231(9) 0.0204(8) 0.0223(8) 0.0013(7) -0.0016(7) -0.0028(6)
C7 0.0185(8) 0.0250(9) 0.0229(8) 0.0046(7) 0.0008(7) -0.0018(6)
C6 0.0208(9) 0.0275(9) 0.0229(9) 0.0074(7) -0.0022(7) -0.0042(7)
C5 0.0238(9) 0.0425(11) 0.0253(9) 0.0045(8) 0.0027(7) -0.0064(8)
C4 0.0250(10) 0.0598(14) 0.0301(10) 0.0102(9) 0.0051(8) -0.0099(9)
C18 0.0348(10) 0.0285(10) 0.0277(9) -0.0011(7) 0.0112(8) -0.0072(8)
C17 0.0283(9) 0.0258(9) 0.0249(9) 0.0003(7) 0.0059(7) 0.0012(7)
C22 0.0333(10) 0.0240(9) 0.0313(10) -0.0017(7) -0.0024(8) -0.0037(7)
C1 0.0233(9) 0.0278(9) 0.0246(9) 0.0075(7) -0.0031(7) -0.0047(7)
C8 0.0217(9) 0.0230(9) 0.0187(8) 0.0020(6) 0.0014(6) -0.0002(6)
C15 0.0309(10) 0.0284(9) 0.0268(9) -0.0034(7) 0.0077(8) -0.0011(7)
C14 0.0285(9) 0.0318(10) 0.0232(9) -0.0049(7) 0.0010(7) -0.0038(7)
C13 0.0228(9) 0.0300(10) 0.0261(9) -0.0048(7) 0.0033(7) -0.0054(7)
C9 0.0197(8) 0.0228(8) 0.0198(8) 0.0015(7) 0.0020(6) -0.0006(6)
C3 0.0294(10) 0.0493(12) 0.0380(11) 0.0118(9) -0.0012(9) -0.0190(9)
C2 0.0312(10) 0.0317(10) 0.0325(10) 0.0071(8) -0.0042(8) -0.0112(8)

loop_
_atom_type_symbol
_atom_type_description
_atom_type_scat_dispersion_real
_atom_type_scat_dispersion_imag
_atom_type_scat_source
C C 0.0033 0.0016 'International Tables Vol C Tables 4.2.6.8 and 6.1.1.4'
H H 0.0000 0.0000 'International Tables Vol C Tables 4.2.6.8 and 6.1.1.4'
N N 0.0061 0.0033 'International Tables Vol C Tables 4.2.6.8 and 6.1.1.4'

loop_
_geom_angle_atom_site_label_1
_geom_angle_atom_site_label_2
_geom_angle_atom_site_label_3
_geom_angle
C21 C16 C17 117.82(15)
C21 C16 C10 120.13(15)
C17 C16 C10 121.99(15)
C1 N1 C12 108.81(14)
C1 N1 C22 125.79(14)
C12 N1 C22 125.32(15)
C8 N2 C15 121.35(14)
C8 N2 H2N 119.3
C15 N2 H2N 119.3
C20 C19 C18 119.51(16)
C20 C19 H19 120.2
C18 C19 H19 120.2
C21 C20 C19 120.32(17)
C21 C20 H20 119.8
C19 C20 H20 119.8
C20 C21 C16 121.14(16)
C20 C21 H21 119.4
C16 C21 H21 119.4
C11 C10 C9 121.58(15)
C11 C10 C16 117.16(15)
C9 C10 C16 121.25(14)
C12 C11 C10 117.80(16)
C12 C11 H11 121.1
C10 C11 H11 121.1
N1 C12 C11 128.35(16)
N1 C12 C7 109.16(15)
C11 C12 C7 122.41(15)
C12 C7 C8 119.30(15)
C12 C7 C6 106.85(14)
C8 C7 C6 133.69(16)
C5 C6 C1 118.71(16)
C5 C6 C7 135.39(17)
C1 C6 C7 105.86(15)
C4 C5 C6 119.42(18)
C4 C5 H5 120.3
C6 C5 H5 120.3
C5 C4 C3 120.76(19)
C5 C4 H4 119.6
C3 C4 H4 119.6
C17 C18 C19 120.08(16)
C17 C18 H18 120.0
C19 C18 H18 120.0
C18 C17 C16 121.12(16)
C18 C17 H17 119.4
C16 C17 H17 119.4
N1 C22 H22A 109.5
N1 C22 H22B 109.5
H22A C22 H22B 109.5
N1 C22 H22C 109.5
H22A C22 H22C 109.5
H22B C22 H22C 109.5
N1 C1 C2 128.78(17)
N1 C1 C6 109.31(14)
C2 C1 C6 121.91(17)
N2 C8 C9 121.61(14)
N2 C8 C7 119.35(15)
C9 C8 C7 118.96(15)
N2 C15 C14 109.44(14)
N2 C15 H15B 109.8
C14 C15 H15B 109.8
N2 C15 H15A 109.8
C14 C15 H15A 109.8
H15B C15 H15A 108.2
C15 C14 C13 109.83(14)
C15 C14 H14A 109.7
C13 C14 H14A 109.7
C15 C14 H14B 109.7
C13 C14 H14B 109.7
H14A C14 H14B 108.2
C9 C13 C14 111.16(14)
C9 C13 H13B 109.4
C14 C13 H13B 109.4
C9 C13 H13A 109.4
C14 C13 H13A 109.4
H13B C13 H13A 108.0
C8 C9 C10 119.92(14)
C8 C9 C13 118.69(14)
C10 C9 C13 121.33(14)
C2 C3 C4 121.53(17)
C2 C3 H3 119.2
C4 C3 H3 119.2
C3 C2 C1 117.68(18)
C3 C2 H2 121.2
C1 C2 H2 121.2

loop_
_geom_bond_atom_site_label_1
_geom_bond_atom_site_label_2
_geom_bond_distance
C16 C21 1.393(2)
C16 C17 1.395(2)
C16 C10 1.492(2)
N1 C1 1.377(2)
N1 C12 1.387(2)
N1 C22 1.451(2)
N2 C8 1.383(2)
N2 C15 1.454(2)
N2 H2N 0.8600
C19 C20 1.381(3)
C19 C18 1.384(3)
C19 H19 0.9300
C20 C21 1.379(2)
C20 H20 0.9300
C21 H21 0.9300
C10 C11 1.393(2)
C10 C9 1.412(2)
C11 C12 1.387(2)
C11 H11 0.9300
C12 C7 1.404(2)
C7 C8 1.414(2)
C7 C6 1.452(2)
C6 C5 1.395(3)
C6 C1 1.420(2)
C5 C4 1.389(2)
C5 H5 0.9300
C4 C3 1.392(3)
C4 H4 0.9300
C18 C17 1.383(2)
C18 H18 0.9300
C17 H17 0.9300
C22 H22A 0.9600
C22 H22B 0.9600
C22 H22C 0.9600
C1 C2 1.393(2)
C8 C9 1.401(2)
C15 C14 1.507(2)
C15 H15B 0.9700
C15 H15A 0.9700
C14 C13 1.520(2)
C14 H14A 0.9700
C14 H14B 0.9700
C13 C9 1.511(2)
C13 H13B 0.9700
C13 H13A 0.9700
C3 C2 1.385(3)
C3 H3 0.9300
C2 H2 0.9300

loop_
_geom_torsion_atom_site_label_1
_geom_torsion_atom_site_label_2
_geom_torsion_atom_site_label_3
_geom_torsion_atom_site_label_4
_geom_torsion
C18 C19 C20 C21 0.0(3)
C19 C20 C21 C16 -0.3(3)
C17 C16 C21 C20 0.2(2)
C10 C16 C21 C20 177.49(15)
C21 C16 C10 C11 -63.2(2)
C17 C16 C10 C11 114.03(17)
C21 C16 C10 C9 115.82(17)
C17 C16 C10 C9 -67.0(2)
C9 C10 C11 C12 -1.1(2)
C16 C10 C11 C12 177.93(14)
C1 N1 C12 C11 175.93(16)
C22 N1 C12 C11 -1.0(3)
C1 N1 C12 C7 -0.69(17)
C22 N1 C12 C7 -177.63(15)
C10 C11 C12 N1 -174.54(15)
C10 C11 C12 C7 1.7(2)
N1 C12 C7 C8 176.06(14)
C11 C12 C7 C8 -0.8(2)
N1 C12 C7 C6 0.11(17)
C11 C12 C7 C6 -176.75(14)
C12 C7 C6 C5 178.06(18)
C8 C7 C6 C5 3.0(3)
C12 C7 C6 C1 0.48(17)
C8 C7 C6 C1 -174.63(17)
C1 C6 C5 C4 0.0(2)
C7 C6 C5 C4 -177.34(17)
C6 C5 C4 C3 -0.3(3)
C20 C19 C18 C17 0.5(3)
C19 C18 C17 C16 -0.6(3)
C21 C16 C17 C18 0.3(2)
C10 C16 C17 C18 -177.01(15)
C12 N1 C1 C2 -178.30(16)
C22 N1 C1 C2 -1.4(3)
C12 N1 C1 C6 1.00(17)
C22 N1 C1 C6 177.93(14)
C5 C6 C1 N1 -178.97(14)
C7 C6 C1 N1 -0.91(17)
C5 C6 C1 C2 0.4(2)
C7 C6 C1 C2 178.45(15)
C15 N2 C8 C9 4.7(2)
C15 N2 C8 C7 -178.40(14)
C12 C7 C8 N2 -177.72(14)
C6 C7 C8 N2 -3.1(3)
C12 C7 C8 C9 -0.7(2)
C6 C7 C8 C9 173.92(16)
C8 N2 C15 C14 -34.6(2)
N2 C15 C14 C13 58.34(19)
C15 C14 C13 C9 -53.64(19)
N2 C8 C9 C10 178.22(14)
C7 C8 C9 C10 1.3(2)
N2 C8 C9 C13 0.9(2)
C7 C8 C9 C13 -176.03(14)
C11 C10 C9 C8 -0.4(2)
C16 C10 C9 C8 -179.35(14)
C11 C10 C9 C13 176.85(15)
C16 C10 C9 C13 -2.1(2)
C14 C13 C9 C8 24.2(2)
C14 C13 C9 C10 -153.07(15)
C5 C4 C3 C2 0.2(3)
C4 C3 C2 C1 0.2(3)
N1 C1 C2 C3 178.73(16)
C6 C1 C2 C3 -0.5(2)
